data_4088248
loop_
_publ_author_name
'Mai, Van Hung'
'Korobkov, Ilia'
'Nikonov, Georgii I.'

_publ_section_title
;
 Half-Sandwich Silane \s-Complexes of Ruthenium Supported by NHC Carbene
;
_journal_issue 7
_journal_name_full Organometallics
_journal_page_first 936
_journal_paper_doi 10.1021/acs.organomet.5b00958
_journal_volume 35
_journal_year 2016
_chemical_formula_sum 'C32 H43 Cl7 N2 Ru Si2'
_chemical_formula_weight 861.08
_space_group_crystal_system triclinic
_space_group_IT_number 2
_space_group_name_Hall '-P 1'
_space_group_name_H-M_alt 'P -1'
_atom_sites_solution_hydrogens mixed
_audit_creation_method SHELXL-2014/7
_cell_angle_alpha 83.2160(15)
_cell_angle_beta 88.0443(15)
_cell_angle_gamma 60.9801(13)
_cell_formula_units_Z 2
_cell_length_a 11.2074(4)
_cell_length_b 11.2257(4)
_cell_length_c 18.4143(6)
_cell_measurement_reflns_used 9937
_cell_measurement_temperature 200(2)
_cell_measurement_theta_max 28.35
_cell_measurement_theta_min 2.30
_cell_volume 2010.96(12)
_computing_cell_refinement 'APEX II, Bruker (2012)'
_computing_data_collection 'APEX II, Bruker (2012)'
_computing_data_reduction 'XPREP, Bruker (2012)'
_computing_molecular_graphics 'SHELXTL, Bruker (2015)'
_computing_publication_material 'SHELXTL, Bruker (2015)'
_computing_structure_refinement 'SHELXL-2014/7 (Sheldrick, 2014)'
_computing_structure_solution 'SHELXL-2014/7 (Sheldrick, 2014)'
_diffrn_ambient_temperature 200(2)
_diffrn_measured_fraction_theta_full 0.994
_diffrn_measured_fraction_theta_max 0.992
_diffrn_measurement_device_type 'Bruker APEX-II CCD'
_diffrn_measurement_method '\f and \w scans'
_diffrn_radiation_type MoK\a
_diffrn_radiation_wavelength 0.71073
_diffrn_reflns_av_R_equivalents 0.0389
_diffrn_reflns_av_unetI/netI 0.0626
_diffrn_reflns_Laue_measured_fraction_full 0.994
_diffrn_reflns_Laue_measured_fraction_max 0.992
_diffrn_reflns_limit_h_max 13
_diffrn_reflns_limit_h_min -14
_diffrn_reflns_limit_k_max 14
_diffrn_reflns_limit_k_min -14
_diffrn_reflns_limit_l_max 24
_diffrn_reflns_limit_l_min -24
_diffrn_reflns_number 19434
_diffrn_reflns_point_group_measured_fraction_full 0.994
_diffrn_reflns_point_group_measured_fraction_max 0.992
_diffrn_reflns_theta_full 25.242
_diffrn_reflns_theta_max 28.348
_diffrn_reflns_theta_min 1.114
_diffrn_source 'sealed X-ray tube'
_exptl_absorpt_coefficient_mu 0.939
_exptl_absorpt_correction_T_max 0.7457
_exptl_absorpt_correction_T_min 0.6282
_exptl_absorpt_correction_type multi-scan
_exptl_absorpt_process_details 'SADABS, Bruker (2003)'
_exptl_crystal_colour colourless
_exptl_crystal_density_diffrn 1.422
_exptl_crystal_description block
_exptl_crystal_F_000 880
_exptl_crystal_size_max 0.230
_exptl_crystal_size_mid 0.180
_exptl_crystal_size_min 0.180
_refine_diff_density_max 1.069
_refine_diff_density_min -0.586
_refine_diff_density_rms 0.092
_refine_ls_extinction_method none
_refine_ls_goodness_of_fit_ref 1.063
_refine_ls_hydrogen_treatment constr
_refine_ls_matrix_type full
_refine_ls_number_parameters 397
_refine_ls_number_reflns 9949
_refine_ls_number_restraints 0
_refine_ls_restrained_S_all 1.063
_refine_ls_R_factor_all 0.0755
_refine_ls_R_factor_gt 0.0466
_refine_ls_shift/su_max 0.001
_refine_ls_shift/su_mean 0.000
_refine_ls_structure_factor_coef Fsqd
_refine_ls_weighting_details 'w=1/[\s^2^(Fo^2^)+(0.0477P)^2^+3.8292P] where P=(Fo^2^+2Fc^2^)/3'
_refine_ls_weighting_scheme calc
_refine_ls_wR_factor_gt 0.1221
_refine_ls_wR_factor_ref 0.1291
_reflns_Friedel_coverage 0.000
_reflns_number_gt 8063
_reflns_number_total 9949
_reflns_threshold_expression 'I > 2\s(I)'
_cod_data_source_file om5b00958_si_005.cif
_cod_data_source_block gn043
_cod_database_code 4088248
_shelx_shelxl_version_number 2014/7
_shelx_space_group_comment
; 
The symmetry employed for this shelxl refinement is uniquely defined 
by the following loop, which should always be used as a source of 
symmetry information in preference to the above space-group names. 
They are only intended as comments. 
;
_shelx_estimated_absorpt_t_min 0.813
_shelx_estimated_absorpt_t_max 0.849

loop_
_space_group_symop_operation_xyz
'x, y, z'
'-x, -y, -z'

loop_
_atom_site_label
_atom_site_type_symbol
_atom_site_fract_x
_atom_site_fract_y
_atom_site_fract_z
_atom_site_U_iso_or_equiv
_atom_site_adp_type
_atom_site_occupancy
_atom_site_site_symmetry_order
_atom_site_calc_flag
_atom_site_refinement_flags_posn
_atom_site_refinement_flags_adp
Ru1 Ru 0.08485(3) 0.19619(3) 0.16933(2) 0.02694(8) Uani 1 1 d . .
H1B H -0.0352 0.2976 0.1822 0.040 Uiso 1 1 d R U
Si1 Si -0.12189(9) 0.20303(10) 0.15451(6) 0.0329(2) Uani 1 1 d . .
Si2 Si 0.11377(11) 0.24160(11) 0.28463(6) 0.0366(2) Uani 1 1 d . .
Cl1 Cl 0.13544(10) -0.02094(9) 0.23557(5) 0.0405(2) Uani 1 1 d . .
Cl2 Cl -0.27022(10) 0.38781(10) 0.09950(6) 0.0499(3) Uani 1 1 d . .
Cl3 Cl -0.22506(11) 0.17412(12) 0.24513(7) 0.0545(3) Uani 1 1 d . .
Cl4 Cl -0.11996(11) 0.06379(11) 0.08887(7) 0.0511(3) Uani 1 1 d . .
Cl5 Cl -0.02107(16) 0.25014(16) 0.36563(7) 0.0675(3) Uani 1 1 d . .
Cl6 Cl 0.11331(17) 0.42573(13) 0.28909(8) 0.0678(4) Uani 1 1 d . .
Cl7 Cl 0.30244(15) 0.10328(14) 0.33567(9) 0.0796(5) Uani 1 1 d . .
N1 N -0.4855(3) 0.6654(3) 0.24201(16) 0.0266(6) Uani 1 1 d . .
N2 N -0.4990(3) 0.6776(3) 0.35824(17) 0.0321(6) Uani 1 1 d . .
C1 C 0.0771(5) 0.2950(6) 0.0592(2) 0.0562(12) Uani 1 1 d . .
H1A H -0.0079 0.3621 0.0304 0.067 Uiso 1 1 calc R U
C2 C 0.1486(6) 0.1523(6) 0.0556(3) 0.0635(14) Uani 1 1 d . .
H2A H 0.1229 0.1001 0.0248 0.076 Uiso 1 1 calc R U
C3 C 0.2702(5) 0.0987(5) 0.0989(3) 0.0553(12) Uani 1 1 d . .
H3A H 0.3435 0.0006 0.1059 0.066 Uiso 1 1 calc R U
C4 C 0.2724(4) 0.2066(5) 0.1277(3) 0.0491(10) Uani 1 1 d . .
H4A H 0.3476 0.1998 0.1586 0.059 Uiso 1 1 calc R U
C5 C 0.1510(5) 0.3282(5) 0.1043(3) 0.0506(10) Uani 1 1 d . .
H5A H 0.1280 0.4229 0.1134 0.061 Uiso 1 1 calc R U
C6 C -0.5405(3) 0.7499(3) 0.29278(19) 0.0285(7) Uani 1 1 d . .
H6A H -0.5996 0.8461 0.2839 0.034 Uiso 1 1 calc R U
C7 C -0.4051(4) 0.5344(4) 0.2767(2) 0.0401(9) Uani 1 1 d . .
H7A H -0.3527 0.4538 0.2536 0.048 Uiso 1 1 calc R U
C8 C -0.4145(5) 0.5421(4) 0.3484(2) 0.0442(9) Uani 1 1 d . .
H8A H -0.3710 0.4678 0.3859 0.053 Uiso 1 1 calc R U
C9 C -0.5335(5) 0.7292(4) 0.4287(2) 0.0403(9) Uani 1 1 d . .
C10 C -0.4335(5) 0.7414(4) 0.4659(2) 0.0511(11) Uani 1 1 d . .
C11 C -0.4670(8) 0.7802(6) 0.5368(3) 0.0734(17) Uani 1 1 d . .
H11A H -0.4027 0.7884 0.5652 0.088 Uiso 1 1 calc R U
C12 C -0.5903(8) 0.8065(7) 0.5657(3) 0.082(2) Uani 1 1 d . .
H12A H -0.6090 0.8303 0.6142 0.098 Uiso 1 1 calc R U
C13 C -0.6866(7) 0.7992(6) 0.5266(3) 0.0711(16) Uani 1 1 d . .
H13A H -0.7724 0.8211 0.5477 0.085 Uiso 1 1 calc R U
C14 C -0.6622(5) 0.7601(4) 0.4562(2) 0.0478(10) Uani 1 1 d . .
C15 C -0.7674(5) 0.7477(5) 0.4132(3) 0.0554(11) Uani 1 1 d . .
H15A H -0.7488 0.7593 0.3601 0.067 Uiso 1 1 calc R U
C16 C -0.9132(7) 0.8558(7) 0.4253(4) 0.093(2) Uani 1 1 d . .
H16A H -0.9761 0.8421 0.3961 0.140 Uiso 1 1 calc R U
H16B H -0.9338 0.8478 0.4772 0.140 Uiso 1 1 calc R U
H16C H -0.9238 0.9472 0.4104 0.140 Uiso 1 1 calc R U
C17 C -0.7526(8) 0.6056(7) 0.4313(5) 0.102(3) Uani 1 1 d . .
H17A H -0.8212 0.5987 0.4031 0.154 Uiso 1 1 calc R U
H17B H -0.6611 0.5367 0.4186 0.154 Uiso 1 1 calc R U
H17C H -0.7658 0.5897 0.4837 0.154 Uiso 1 1 calc R U
C18 C -0.3015(6) 0.7197(5) 0.4312(3) 0.0623(14) Uani 1 1 d . .
H18A H -0.2767 0.6483 0.3973 0.075 Uiso 1 1 calc R U
C19 C -0.3196(8) 0.8465(8) 0.3857(5) 0.100(2) Uani 1 1 d . .
H19A H -0.2326 0.8296 0.3638 0.151 Uiso 1 1 calc R U
H19B H -0.3882 0.8723 0.3468 0.151 Uiso 1 1 calc R U
H19C H -0.3500 0.9211 0.4164 0.151 Uiso 1 1 calc R U
C20 C -0.1798(9) 0.6694(11) 0.4832(5) 0.143(4) Uani 1 1 d . .
H20A H -0.1665 0.5859 0.5136 0.215 Uiso 1 1 calc R U
H20B H -0.0978 0.6494 0.4550 0.215 Uiso 1 1 calc R U
H20C H -0.1967 0.7404 0.5146 0.215 Uiso 1 1 calc R U
C21 C -0.4990(3) 0.7043(3) 0.16398(19) 0.0283(7) Uani 1 1 d . .
C22 C -0.4131(3) 0.7510(4) 0.1315(2) 0.0339(7) Uani 1 1 d . .
C23 C -0.4255(4) 0.7836(4) 0.0561(2) 0.0450(9) Uani 1 1 d . .
H23A H -0.3689 0.8161 0.0319 0.054 Uiso 1 1 calc R U
C24 C -0.5176(5) 0.7700(5) 0.0161(2) 0.0541(11) Uani 1 1 d . .
H24A H -0.5245 0.7934 -0.0354 0.065 Uiso 1 1 calc R U
C25 C -0.6007(4) 0.7227(5) 0.0497(3) 0.0492(10) Uani 1 1 d . .
H25A H -0.6637 0.7135 0.0208 0.059 Uiso 1 1 calc R U
C26 C -0.5941(3) 0.6882(4) 0.1246(2) 0.0346(8) Uani 1 1 d . .
C27 C -0.6819(4) 0.6306(4) 0.1620(3) 0.0436(9) Uani 1 1 d . .
H27A H -0.6875 0.6456 0.2148 0.052 Uiso 1 1 calc R U
C28 C -0.6174(5) 0.4770(5) 0.1583(4) 0.0781(19) Uani 1 1 d . .
H28A H -0.5242 0.4310 0.1790 0.117 Uiso 1 1 calc R U
H28B H -0.6715 0.4412 0.1862 0.117 Uiso 1 1 calc R U
H28C H -0.6149 0.4598 0.1072 0.117 Uiso 1 1 calc R U
C29 C -0.8262(4) 0.7023(6) 0.1299(3) 0.0648(14) Uani 1 1 d . .
H29A H -0.8675 0.8012 0.1324 0.097 Uiso 1 1 calc R U
H29B H -0.8239 0.6853 0.0788 0.097 Uiso 1 1 calc R U
H29C H -0.8805 0.6667 0.1579 0.097 Uiso 1 1 calc R U
C30 C -0.3096(4) 0.7661(4) 0.1750(2) 0.0447(10) Uani 1 1 d . .
H30A H -0.3099 0.7268 0.2266 0.054 Uiso 1 1 calc R U
C31 C -0.3498(7) 0.9158(6) 0.1763(5) 0.100(3) Uani 1 1 d . .
H31A H -0.2812 0.9223 0.2047 0.150 Uiso 1 1 calc R U
H31B H -0.3553 0.9590 0.1262 0.150 Uiso 1 1 calc R U
H31C H -0.4388 0.9629 0.1989 0.150 Uiso 1 1 calc R U
C32 C -0.1647(5) 0.6828(8) 0.1470(4) 0.090(2) Uani 1 1 d . .
H32A H -0.1431 0.5871 0.1471 0.135 Uiso 1 1 calc R U
H32B H -0.1595 0.7212 0.0971 0.135 Uiso 1 1 calc R U
H32C H -0.0991 0.6871 0.1790 0.135 Uiso 1 1 calc R U

loop_
_atom_site_aniso_label
_atom_site_aniso_U_11
_atom_site_aniso_U_22
_atom_site_aniso_U_33
_atom_site_aniso_U_23
_atom_site_aniso_U_13
_atom_site_aniso_U_12
Ru1 0.02719(13) 0.03032(14) 0.02390(14) -0.00501(10) -0.00001(9) -0.01394(10)
Si1 0.0261(4) 0.0339(5) 0.0370(6) -0.0121(4) -0.0003(4) -0.0115(4)
Si2 0.0432(5) 0.0359(5) 0.0318(5) -0.0080(4) -0.0059(4) -0.0187(4)
Cl1 0.0426(5) 0.0334(4) 0.0414(5) 0.0008(4) -0.0067(4) -0.0159(4)
Cl2 0.0363(5) 0.0415(5) 0.0533(6) -0.0126(4) -0.0120(4) -0.0018(4)
Cl3 0.0466(5) 0.0562(6) 0.0637(7) -0.0107(5) 0.0158(5) -0.0274(5)
Cl4 0.0438(5) 0.0459(5) 0.0636(7) -0.0251(5) -0.0098(5) -0.0170(4)
Cl5 0.0948(10) 0.0890(9) 0.0338(6) -0.0179(6) 0.0169(6) -0.0550(8)
Cl6 0.1060(11) 0.0558(7) 0.0613(8) -0.0139(6) -0.0075(7) -0.0526(7)
Cl7 0.0707(8) 0.0624(7) 0.0845(10) -0.0260(7) -0.0457(8) -0.0088(6)
N1 0.0276(13) 0.0246(12) 0.0294(15) -0.0042(11) 0.0001(11) -0.0138(11)
N2 0.0410(15) 0.0252(13) 0.0289(16) -0.0020(11) -0.0039(12) -0.0149(12)
C1 0.053(3) 0.076(3) 0.036(2) 0.015(2) -0.0032(19) -0.033(2)
C2 0.093(4) 0.101(4) 0.032(2) -0.030(2) 0.031(2) -0.072(4)
C3 0.052(2) 0.046(2) 0.061(3) -0.015(2) 0.029(2) -0.019(2)
C4 0.039(2) 0.056(2) 0.057(3) -0.006(2) 0.0097(19) -0.0270(19)
C5 0.055(2) 0.044(2) 0.056(3) -0.0038(19) 0.014(2) -0.027(2)
C6 0.0284(15) 0.0246(15) 0.0331(18) -0.0037(13) -0.0013(13) -0.0132(13)
C7 0.045(2) 0.0236(16) 0.039(2) -0.0032(15) -0.0042(17) -0.0065(15)
C8 0.058(2) 0.0210(16) 0.040(2) -0.0015(15) -0.0052(19) -0.0088(16)
C9 0.064(2) 0.0301(17) 0.0270(19) -0.0017(14) -0.0031(17) -0.0227(18)
C10 0.075(3) 0.041(2) 0.041(2) -0.0040(18) -0.013(2) -0.030(2)
C11 0.123(5) 0.071(3) 0.048(3) -0.013(3) -0.013(3) -0.061(4)
C12 0.146(6) 0.082(4) 0.044(3) -0.026(3) 0.024(4) -0.074(5)
C13 0.106(5) 0.061(3) 0.055(3) -0.018(2) 0.031(3) -0.047(3)
C14 0.069(3) 0.038(2) 0.036(2) -0.0035(16) 0.008(2) -0.026(2)
C15 0.060(3) 0.056(3) 0.044(3) 0.000(2) 0.011(2) -0.025(2)
C16 0.073(4) 0.086(4) 0.089(5) 0.015(4) 0.027(3) -0.021(3)
C17 0.109(5) 0.077(4) 0.141(7) 0.006(4) -0.036(5) -0.062(4)
C18 0.072(3) 0.053(3) 0.070(4) -0.009(2) -0.024(3) -0.035(2)
C19 0.088(5) 0.093(5) 0.115(6) 0.022(4) -0.003(4) -0.046(4)
C20 0.118(6) 0.176(9) 0.157(8) 0.093(7) -0.084(6) -0.106(7)
C21 0.0243(14) 0.0291(15) 0.0286(18) -0.0072(13) 0.0007(12) -0.0099(12)
C22 0.0285(16) 0.0323(17) 0.036(2) -0.0020(14) 0.0028(14) -0.0115(14)
C23 0.042(2) 0.045(2) 0.039(2) 0.0001(17) 0.0098(17) -0.0152(18)
C24 0.062(3) 0.052(2) 0.029(2) -0.0033(18) -0.0021(19) -0.012(2)
C25 0.044(2) 0.052(2) 0.042(2) -0.0154(19) -0.0124(18) -0.0124(19)
C26 0.0263(15) 0.0307(16) 0.044(2) -0.0124(15) -0.0048(14) -0.0093(13)
C27 0.0315(18) 0.044(2) 0.062(3) -0.0169(19) -0.0011(17) -0.0214(16)
C28 0.042(2) 0.048(3) 0.152(6) -0.020(3) 0.005(3) -0.025(2)
C29 0.033(2) 0.072(3) 0.093(4) -0.024(3) -0.008(2) -0.025(2)
C30 0.0332(18) 0.056(2) 0.052(3) 0.0044(19) -0.0031(17) -0.0289(18)
C31 0.103(5) 0.071(4) 0.148(7) 0.015(4) -0.055(5) -0.061(4)
C32 0.034(2) 0.131(6) 0.086(5) 0.007(4) 0.003(3) -0.030(3)

loop_
_atom_type_symbol
_atom_type_description
_atom_type_scat_dispersion_real
_atom_type_scat_dispersion_imag
_atom_type_scat_source
C C 0.0033 0.0016 'International Tables Vol C Tables 4.2.6.8 and 6.1.1.4'
H H 0.0000 0.0000 'International Tables Vol C Tables 4.2.6.8 and 6.1.1.4'
N N 0.0061 0.0033 'International Tables Vol C Tables 4.2.6.8 and 6.1.1.4'
Si Si 0.0817 0.0704 'International Tables Vol C Tables 4.2.6.8 and 6.1.1.4'
Cl Cl 0.1484 0.1585 'International Tables Vol C Tables 4.2.6.8 and 6.1.1.4'
Ru Ru -1.2594 0.8363 'International Tables Vol C Tables 4.2.6.8 and 6.1.1.4'

loop_
_geom_angle_atom_site_label_1
_geom_angle_atom_site_label_2
_geom_angle_atom_site_label_3
_geom_angle
C1 Ru1 C5 37.19(18)
C1 Ru1 C2 37.4(2)
C5 Ru1 C2 62.16(18)
C1 Ru1 C4 61.43(17)
C5 Ru1 C4 37.02(16)
C2 Ru1 C4 61.05(18)
C1 Ru1 C3 61.55(19)
C5 Ru1 C3 61.24(17)
C2 Ru1 C3 36.9(2)
C4 Ru1 C3 35.69(17)
C1 Ru1 Si1 93.46(13)
C5 Ru1 Si1 124.98(13)
C2 Ru1 Si1 94.31(14)
C4 Ru1 Si1 153.57(13)
C3 Ru1 Si1 126.78(14)
C1 Ru1 Si2 133.94(15)
C5 Ru1 Si2 99.04(14)
C2 Ru1 Si2 153.35(14)
C4 Ru1 Si2 92.45(13)
C3 Ru1 Si2 118.66(15)
Si1 Ru1 Si2 112.30(4)
C1 Ru1 Cl1 142.05(16)
C5 Ru1 Cl1 150.44(13)
C2 Ru1 Cl1 105.30(15)
C4 Ru1 Cl1 113.56(12)
C3 Ru1 Cl1 92.27(12)
Si1 Ru1 Cl1 80.48(3)
Si2 Ru1 Cl1 81.65(4)
Cl4 Si1 Cl3 101.67(6)
Cl4 Si1 Cl2 100.79(6)
Cl3 Si1 Cl2 102.62(6)
Cl4 Si1 Ru1 115.37(5)
Cl3 Si1 Ru1 120.36(6)
Cl2 Si1 Ru1 113.41(5)
Cl5 Si2 Cl6 101.13(8)
Cl5 Si2 Cl7 102.17(8)
Cl6 Si2 Cl7 100.60(7)
Cl5 Si2 Ru1 120.07(6)
Cl6 Si2 Ru1 115.63(6)
Cl7 Si2 Ru1 114.45(6)
C6 N1 C7 108.2(3)
C6 N1 C21 126.0(3)
C7 N1 C21 125.6(3)
C6 N2 C8 108.3(3)
C6 N2 C9 127.1(3)
C8 N2 C9 124.6(3)
C5 C1 C2 108.6(4)
C5 C1 Ru1 71.6(3)
C2 C1 Ru1 73.1(3)
C1 C2 C3 106.9(4)
C1 C2 Ru1 69.5(3)
C3 C2 Ru1 73.2(3)
C4 C3 C2 108.4(4)
C4 C3 Ru1 72.0(3)
C2 C3 Ru1 69.8(3)
C3 C4 C5 108.0(4)
C3 C4 Ru1 72.3(2)
C5 C4 Ru1 68.4(2)
C1 C5 C4 108.1(4)
C1 C5 Ru1 71.2(2)
C4 C5 Ru1 74.6(2)
N1 C6 N2 108.6(3)
C8 C7 N1 107.4(3)
C7 C8 N2 107.5(3)
C14 C9 C10 124.3(4)
C14 C9 N2 118.4(4)
C10 C9 N2 117.3(4)
C9 C10 C11 115.3(5)
C9 C10 C18 122.3(4)
C11 C10 C18 122.4(5)
C12 C11 C10 121.4(5)
C13 C12 C11 121.4(6)
C12 C13 C14 121.4(6)
C13 C14 C9 116.2(5)
C13 C14 C15 121.6(5)
C9 C14 C15 122.2(4)
C14 C15 C17 110.2(4)
C14 C15 C16 113.5(5)
C17 C15 C16 109.8(5)
C19 C18 C10 111.2(5)
C19 C18 C20 108.4(5)
C10 C18 C20 116.1(6)
C22 C21 C26 123.5(3)
C22 C21 N1 118.0(3)
C26 C21 N1 118.4(3)
C23 C22 C21 116.7(3)
C23 C22 C30 120.5(3)
C21 C22 C30 122.7(3)
C24 C23 C22 121.3(4)
C23 C24 C25 120.7(4)
C24 C25 C26 121.3(4)
C25 C26 C21 116.5(4)
C25 C26 C27 121.7(3)
C21 C26 C27 121.8(4)
C29 C27 C28 109.7(4)
C29 C27 C26 112.4(4)
C28 C27 C26 111.1(4)
C31 C30 C22 111.4(4)
C31 C30 C32 112.2(5)
C22 C30 C32 111.3(4)

loop_
_geom_bond_atom_site_label_1
_geom_bond_atom_site_label_2
_geom_bond_distance
Ru1 C1 2.177(4)
Ru1 C5 2.183(4)
Ru1 C2 2.223(5)
Ru1 C4 2.264(4)
Ru1 C3 2.267(4)
Ru1 Si1 2.3053(9)
Ru1 Si2 2.3099(11)
Ru1 Cl1 2.3988(9)
Si1 Cl4 2.0775(14)
Si1 Cl3 2.0812(16)
Si1 Cl2 2.0892(13)
Si2 Cl5 2.0633(18)
Si2 Cl6 2.0759(15)
Si2 Cl7 2.0906(15)
N1 C6 1.325(5)
N1 C7 1.384(4)
N1 C21 1.442(4)
N2 C6 1.330(4)
N2 C8 1.379(5)
N2 C9 1.447(5)
C1 C5 1.390(7)
C1 C2 1.410(8)
C2 C3 1.422(8)
C3 C4 1.388(7)
C4 C5 1.414(6)
C7 C8 1.329(6)
C9 C14 1.401(6)
C9 C10 1.404(6)
C10 C11 1.406(7)
C10 C18 1.509(8)
C11 C12 1.369(9)
C12 C13 1.357(9)
C13 C14 1.394(7)
C14 C15 1.511(7)
C15 C17 1.518(7)
C15 C16 1.519(8)
C18 C19 1.490(8)
C18 C20 1.520(8)
C21 C22 1.392(5)
C21 C26 1.401(4)
C22 C23 1.386(5)
C22 C30 1.517(5)
C23 C24 1.365(7)
C24 C25 1.375(7)
C25 C26 1.383(6)
C26 C27 1.525(5)
C27 C29 1.517(5)
C27 C28 1.523(6)
C30 C31 1.518(7)
C30 C32 1.536(7)

loop_
_geom_torsion_atom_site_label_1
_geom_torsion_atom_site_label_2
_geom_torsion_atom_site_label_3
_geom_torsion_atom_site_label_4
_geom_torsion
C5 C1 C2 C3 -0.9(5)
Ru1 C1 C2 C3 -64.2(3)
C5 C1 C2 Ru1 63.3(3)
C1 C2 C3 C4 -0.3(5)
Ru1 C2 C3 C4 -62.1(3)
C1 C2 C3 Ru1 61.8(3)
C2 C3 C4 C5 1.4(5)
Ru1 C3 C4 C5 -59.3(3)
C2 C3 C4 Ru1 60.7(3)
C2 C1 C5 C4 1.8(5)
Ru1 C1 C5 C4 66.0(3)
C2 C1 C5 Ru1 -64.2(3)
C3 C4 C5 C1 -2.0(5)
Ru1 C4 C5 C1 -63.8(3)
C3 C4 C5 Ru1 61.7(3)
C7 N1 C6 N2 -0.5(4)
C21 N1 C6 N2 -176.4(3)
C8 N2 C6 N1 0.0(4)
C9 N2 C6 N1 179.5(3)
C6 N1 C7 C8 0.8(4)
C21 N1 C7 C8 176.7(3)
N1 C7 C8 N2 -0.8(5)
C6 N2 C8 C7 0.5(5)
C9 N2 C8 C7 -179.0(4)
C6 N2 C9 C14 77.6(5)
C8 N2 C9 C14 -103.0(5)
C6 N2 C9 C10 -104.0(4)
C8 N2 C9 C10 75.4(5)
C14 C9 C10 C11 3.7(6)
N2 C9 C10 C11 -174.6(4)
C14 C9 C10 C18 -174.1(4)
N2 C9 C10 C18 7.6(6)
C9 C10 C11 C12 -1.3(7)
C18 C10 C11 C12 176.5(5)
C10 C11 C12 C13 -1.5(9)
C11 C12 C13 C14 2.2(9)
C12 C13 C14 C9 0.1(7)
C12 C13 C14 C15 178.2(5)
C10 C9 C14 C13 -3.1(6)
N2 C9 C14 C13 175.2(4)
C10 C9 C14 C15 178.8(4)
N2 C9 C14 C15 -2.9(5)
C13 C14 C15 C17 -86.9(6)
C9 C14 C15 C17 91.1(6)
C13 C14 C15 C16 36.8(6)
C9 C14 C15 C16 -145.3(4)
C9 C10 C18 C19 83.5(6)
C11 C10 C18 C19 -94.1(6)
C9 C10 C18 C20 -151.9(6)
C11 C10 C18 C20 30.5(8)
C6 N1 C21 C22 82.3(4)
C7 N1 C21 C22 -92.9(4)
C6 N1 C21 C26 -100.0(4)
C7 N1 C21 C26 84.8(4)
C26 C21 C22 C23 0.5(5)
N1 C21 C22 C23 178.1(3)
C26 C21 C22 C30 -179.2(3)
N1 C21 C22 C30 -1.7(5)
C21 C22 C23 C24 -0.1(6)
C30 C22 C23 C24 179.6(4)
C22 C23 C24 C25 -0.3(7)
C23 C24 C25 C26 0.3(7)
C24 C25 C26 C21 0.1(6)
C24 C25 C26 C27 -177.7(4)
C22 C21 C26 C25 -0.5(5)
N1 C21 C26 C25 -178.1(3)
C22 C21 C26 C27 177.2(3)
N1 C21 C26 C27 -0.3(5)
C25 C26 C27 C29 -40.7(5)
C21 C26 C27 C29 141.7(4)
C25 C26 C27 C28 82.6(5)
C21 C26 C27 C28 -95.0(5)
C23 C22 C30 C31 69.7(6)
C21 C22 C30 C31 -110.6(5)
C23 C22 C30 C32 -56.4(5)
C21 C22 C30 C32 123.4(5)
